data_2003218
loop_
_publ_author_name
'Ramm, Matthias'
'Costisella, Burkhard'
'Gross, Hans'

_publ_section_title
;
 Hexaethyl (3,5-Di-tert-butyl-4-hydroxyphenyl)methanetrisphosphonate
 at 173 K
;
_journal_coden_ASTM ACSCEE
_journal_issue 2
_journal_name_full
;
 Acta Crystallographica, Section C: Crystal Structure Communications
;
_journal_page_first 274
_journal_page_last 277
_journal_paper_doi 10.1107/S0108270194009376
_journal_volume 51
_journal_year 1995
_chemical_formula_moiety 'C27 H51 O10 P3'
_chemical_formula_sum 'C27 H51 O10 P3'
_chemical_formula_weight 628.52
_space_group_IT_number 14
_symmetry_space_group_name_Hall '-P 2ybc'
_symmetry_space_group_name_H-M 'P 1 21/c 1'
_atom_type_scat_dispersion_imag ?
_atom_type_scat_dispersion_real ?
_cell_angle_alpha 90
_cell_angle_beta 102.60(1)
_cell_angle_gamma 90
_cell_formula_units_Z 4
_cell_length_a 17.383(3)
_cell_length_b 9.538(1)
_cell_length_c 20.056(3)
_cell_measurement_reflns_used 25
_cell_measurement_temperature 173
_cell_measurement_theta_max 40
_cell_measurement_theta_min 36
_cell_volume 3245.2(8)
_diffrn_radiation_type 'Cu K\a'
_diffrn_radiation_wavelength 1.54178
_exptl_absorpt_coefficient_mu 2.12
_exptl_crystal_colour colourless
_exptl_crystal_density_diffrn 1.287
_exptl_crystal_density_meas ?
_exptl_crystal_description prism
_exptl_crystal_size_max 0.27
_exptl_crystal_size_mid 0.24
_exptl_crystal_size_min 0.23
_refine_ls_abs_structure_Flack ?
_cod_original_sg_symbol_H-M 'P 21/c'
_cod_database_code 2003218

loop_
_symmetry_equiv_pos_as_xyz
X,Y,Z
-X,1/2+Y,1/2-Z
-X,-Y,-Z
X,1/2-Y,1/2+Z

loop_
_atom_site_aniso_label
_atom_site_aniso_U_11
_atom_site_aniso_U_12
_atom_site_aniso_U_13
_atom_site_aniso_U_22
_atom_site_aniso_U_23
_atom_site_aniso_U_33
P1 0.0119(2) -0.0003(2) 0.0025(2) 0.0185(2) 0.0004(2) 0.0105(2)
P2 0.0144(2) -0.0003(2) 0.0039(2) 0.0177(2) -0.0003(2) 0.0119(2)
P3 0.0135(2) 0.0005(2) 0.0037(2) 0.0227(2) 0.0051(2) 0.0134(2)
O1 0.0169(7) -0.0124(7) 0.0008(6) 0.0445(9) 0.0058(7) 0.0160(7)
O2 0.0126(6) 0.0044(6) 0.0038(6) 0.0261(8) -0.0003(6) 0.0185(7)
O3 0.0193(7) -0.0021(6) 0.0030(6) 0.0201(7) 0.0002(6) 0.0140(7)
O4 0.0140(6) -0.0004(6) 0.0012(6) 0.0217(7) 0.0033(6) 0.0160(7)
O5 0.0260(7) -0.0001(6) 0.0077(6) 0.0216(8) -0.0032(6) 0.0154(7)
O6 0.0215(7) 0.0015(6) 0.0034(6) 0.0208(7) 0.0053(6) 0.0188(7)
O7 0.0161(7) -0.0032(7) 0.0030(6) 0.0230(8) -0.0039(6) 0.0280(8)
O8 0.0129(7) -0.0043(7) 0.0007(6) 0.0375(9) 0.0066(7) 0.0183(7)
O9 0.0265(8) 0.0072(7) 0.0092(6) 0.0243(8) 0.0078(7) 0.0206(7)
O10 0.0169(6) -0.0026(6) 0.0090(5) 0.0233(7) -0.0003(6) 0.0179(7)
C1 0.0129(9) -0.0004(8) 0.0026(7) 0.018(1) -0.0006(8) 0.0096(9)
C2 0.0139(9) -0.0013(8) 0.0036(7) 0.017(9) 0.0000(8) 0.0107(9)
C3 0.0139(9) 0.0006(8) 0.0020(8) 0.018(1) -0.0005(8) 0.0138(9)
C4 0.0149(9) 0.0000(8) 0.0054(7) 0.0154(9) 0.0028(8) 0.0143(9)
C5 0.0187(9) -0.0017(8) 0.0062(8) 0.020(1) 0.0014(8) 0.0129(9)
C6 0.0122(9) 0.0009(9) 0.0026(8) 0.024(1) -0.0008(8) 0.0124(9)
C7 0.0122(9) -0.0005(9) 0.0043(8) 0.026(1) 0.0013(9) 0.016(1)
C8 0.0128(9) -0.0046(9) 0.0038(8) 0.024(1) 0.0010(8) 0.017(1)
C9 0.0121(9) -0.004(1) 0.0033(8) 0.031(1) 0.0035(9) 0.022(1)
C10 0.025(1) -0.012(1) 0.001(1) 0.026(1) 0.007(1) 0.036(1)
C11 0.019(1) -0.001(1) 0.0090(8) 0.045(1) 0.002(1) 0.022(1)
C12 0.0149(9) -0.005(1) 0.0002(8) 0.038(1) 0.001(1) 0.013(1)
C13 0.024(1) -0.0049(1) 0.0001(9) 0.046(1) -0.013(1) 0.017(1)
C14 0.029(1) 0.001(1) -0.0003(9) 0.037(1) 0.013(1) 0.017(1)
C15 0.015(1) -0.014(1) -0.0014(9) 0.083(2) 0.009(1) 0.017(1)
C16 0.018(1) 0.004(1) 0.0048(8) 0.034(1) -0.008(9) 0.023(1)
C17 0.031(1) 0.008(1) 0.0158(9) 0.038(1) 0.000(1) 0.030(1)
C18 0.026(1) -0.0024(9) 0.0054(8) 0.029(1) -0.003(1) 0.013(1)
C19 0.035(1) -0.013(1) 0.0123(9) 0.037(1) -0.007(1) 0.023(1)
C20 0.028(1) 0.011(1) -0.001(1) 0.027(1) 0.005(1) 0.033(1)
C21 0.048(1) 0.028(1) 0.028(1) 0.050(2) 0.029(1) 0.055(2)
C22 0.030(1) -0.008(1) 0.003(1) 0.030(1) -0.007(1) 0.026(1)
C23 0.066(2) -0.015(1) 0.031(1) 0.032(1) -0.017(1) 0.055(2)
C24 0.032(1) 0.009(1) 0.0099(9) 0.038(1) 0.011(1) 0.018(1)
C25 0.080(2) 0.011(1) 0.036(1) 0.033(1) 0.008(2) 0.042(1)
C26 0.0174(9) -0.002(1) 0.0121(8) 0.028(1) -0.001(9) 0.025(1)
C27 0.035(1) -0.010(1) 0.0237(9) 0.034(1) -0.006(1) 0.034(1)

loop_
_atom_site_label
_atom_site_fract_x
_atom_site_fract_y
_atom_site_fract_z
_atom_site_U_iso_or_equiv
P1 0.17149(3) 0.44389(6) 0.49817(3) 0.0136(1)
P2 0.28545(3) 0.67443(6) 0.48795(3) 0.0145(1)
P3 0.34802(3) 0.40112(6) 0.55606(3) 0.0164(1)
O1 0.21986(9) 0.7929(2) 0.78729(8) 0.0262(4)
O2 0.15128(8) 0.3546(2) 0.55768(7) 0.0190(4)
O3 0.19012(9) 0.3273(2) 0.44867(7) 0.0179(4)
O4 0.11155(8) 0.5456(2) 0.46537(7) 0.0175(4)
O5 0.28512(9) 0.6286(2) 0.41804(7) 0.0205(4)
O6 0.22661(9) 0.7947(2) 0.49486(8) 0.0205(4)
O7 0.36751(9) 0.7334(2) 0.52500(8) 0.0226(4)
O8 0.42251(9) 0.4552(2) 0.59640(8) 0.0233(4)
O9 0.31481(9) 0.2673(2) 0.58579(8) 0.0232(4)
O10 0.35323(8) 0.3468(2) 0.48339(7) 0.0186(4)
C1 0.2652(1) 0.5296(2) 0.5426(1) 0.0136(5)
C2 0.2546(1) 0.5977(2) 0.6109(1) 0.0138(5)
C3 0.1814(1) 0.6476(2) 0.6174(1) 0.0154(5)
C4 0.1700(1) 0.7119(2) 0.6767(1) 0.0145(5)
C5 0.2356(1) 0.7287(2) 0.7314(1) 0.0166(5)
C6 0.3107(1) 0.6816(2) 0.7262(1) 0.0162(6)
C7 0.3180(1) 0.6177(3) 0.6659(1) 0.0181(6)
C8 0.0872(1) 0.7639(2) 0.6815(1) 0.0180(6)
C9 0.0259(1) 0.7321(3) 0.6161(1) 0.0215(6)
C10 0.0879(2) 0.9238(3) 0.6911(1) 0.0302(7)
C11 0.0594(1) 0.6912(3) 0.7402(1) 0.0280(7)
C12 0.3842(1) 0.6979(3) 0.7850(1) 0.0222(6)
C13 0.4002(1) 0.8533(3) 0.8027(1) 0.0297(7)
C14 0.3730(1) 0.6135(3) 0.8474(1) 0.0284(7)
C15 0.4588(1) 0.6395(4) 0.7655(1) 0.0392(8)
C16 0.0711(1) 0.3212(3) 0.5619(1) 0.0250(7)
C17 0.0683(2) 0.3108(3) 0.6354(1) 0.0315(7)
C18 0.1862(1) 0.3530(3) 0.3765(1) 0.0225(6)
C19 0.1920(2) 0.2134(3) 0.3432(1) 0.0306(7)
C20 0.1653(2) 0.8456(3) 0.4378(1) 0.0307(7)
C21 0.1214(2) 0.9566(3) 0.4658(2) 0.0486(9)
C22 0.3805(2) 0.8530(3) 0.5708(1) 0.0293(7)
C23 0.4009(2) 0.9778(3) 0.5336(2) 0.0486(9)
C24 0.3076(2) 0.2612(3) 0.6568(1) 0.0289(7)
C25 0.2865(2) 0.1157(3) 0.6711(2) 0.0483(9)
C26 0.4220(1) 0.3822(3) 0.4553(1) 0.0222(6)
C27 0.4136(2) 0.3099(3) 0.3888(1) 0.0321(7)
H1O 0.254(2) 0.799(3) 0.818(1) 0.072(2)
H3 0.137(1) 0.641(2) 0.578(1) 0.022(1)
H7 0.365(1) 0.592(3) 0.659(1) 0.041(1)
H91 0.040(2) 0.777(3) 0.577(1) 0.059(1)
H92 0.017(2) 0.624(3) 0.610(1) 0.083(2)
H93 -0.023(2) 0.761(3) 0.623(1) 0.060(2)
H101 0.036(2) 0.952(3) 0.693(1) 0.090(2)
H102 0.121(2) 0.954(3) 0.732(1) 0.084(2)
H103 0.101(2) 0.972(3) 0.651(1) 0.089(2)
H111 0.060(2) 0.597(3) 0.736(1) 0.067(2)
H112 0.007(2) 0.715(3) 0.740(1) 0.058(1)
H113 0.092(2) 0.714(3) 0.784(1) 0.094(2)
H131 0.356(2) 0.910(3) 0.816(1) 0.093(2)
H132 0.412(2) 0.902(3) 0.764(1) 0.074(2)
H133 0.446(2) 0.868(4) 0.839(2) 0.107(2)
H141 0.370(2) 0.519(3) 0.837(1) 0.080(2)
H142 0.324(1) 0.644(3) 0.861(1) 0.046(1)
H143 0.418(2) 0.635(3) 0.882(1) 0.079(2)
H151 0.468(2) 0.691(3) 0.728(1) 0.076(2)
H152 0.503(2) 0.651(4) 0.807(2) 0.13(2)
H153 0.455(2) 0.528(3) 0.754(1) 0.075(2)
H161 0.042(2) 0.395(3) 0.543(2) 0.106(2)
H162 0.055(2) 0.237(4) 0.532(2) 0.111(2)
H171 0.086(2) 0.393(3) 0.661(2) 0.107(2)
H172 0.014(2) 0.293(4) 0.637(2) 0.11(2)
H173 0.101(2) 0.234(3) 0.659(2) 0.104(2)
H181 0.138(1) 0.402(3) 0.362(1) 0.040(1)
H182 0.227(1) 0.415(3) 0.371(1) 0.052(1)
H191 0.236(2) 0.165(3) 0.365(1) 0.087(2)
H192 0.148(2) 0.156(3) 0.346(1) 0.079(2)
H193 0.193(2) 0.218(3) 0.297(1) 0.081(2)
H201 0.130(2) 0.768(4) 0.426(2) 0.13(2)
H202 0.196(2) 0.885(3) 0.407(1) 0.077(2)
H211 0.103(2) 0.911(4) 0.500(2) 0.17(3)
H212 0.083(2) 0.990(4) 0.432(2) 0.16(2)
H213 0.161(2) 1.045(4) 0.478(2) 0.12(2)
H221 0.330(2) 0.872(3) 0.585(1) 0.064(2)
H222 0.427(2) 0.821(4) 0.606(2) 0.13(2)
H231 0.419(2) 1.053(4) 0.568(2) 0.17(3)
H232 0.354(2) 1.004(4) 0.504(1) 0.112(2)
H233 0.446(2) 0.957(4) 0.517(2) 0.16(2)
H241 0.269(2) 0.323(3) 0.660(1) 0.071(2)
H242 0.358(2) 0.291(3) 0.684(2) 0.102(2)
H251 0.244(2) 0.081(3) 0.640(1) 0.092(2)
H252 0.277(2) 0.115(3) 0.712(1) 0.083(2)
H253 0.331(2) 0.044(4) 0.669(2) 0.16(2)
H261 0.471(1) 0.352(3) 0.485(1) 0.059(1)
H262 0.426(1) 0.480(3) 0.448(1) 0.061(1)
H271 0.412(2) 0.203(3) 0.394(1) 0.071(2)
H272 0.362(2) 0.332(4) 0.355(2) 0.12(2)
H273 0.456(2) 0.335(3) 0.366(1) 0.057(1)
